data_7700377
loop_
_publ_author_name
'Luo, Hai-Ying'
'Zhou, Jian'
'Cao, Shumei'

_publ_section_title
;
 A series of new hybrid chalcogenogermanates: the rare examples of
 chalcogenogermanates combined with trivalent vanadium complexes.
;
_journal_issue 29
_journal_name_full 'Dalton transactions (Cambridge, England : 2003)'
_journal_page_first 10907
_journal_page_last 10914
_journal_paper_doi 10.1039/c9dt02077b
_journal_volume 48
_journal_year 2019
_chemical_formula_moiety 'C12 H48 N12 O V2, Ge2 Se6'
_chemical_formula_sum 'C12 H48 Ge2 N12 O Se6 V2'
_chemical_formula_weight 1097.48
_space_group_crystal_system triclinic
_space_group_IT_number 2
_space_group_name_Hall '-P 1'
_space_group_name_H-M_alt 'P -1'
_symmetry_space_group_name_Hall '-P 1'
_symmetry_space_group_name_H-M 'P -1'
_atom_sites_solution_hydrogens mixed
_audit_creation_method SHELXL-2018/3
_audit_update_record
;
2019-06-20 deposited with the CCDC.    2019-06-28 downloaded from the CCDC.
;
_cell_angle_alpha 109.090(4)
_cell_angle_beta 104.169(4)
_cell_angle_gamma 111.520(5)
_cell_formula_units_Z 1
_cell_length_a 9.4480(12)
_cell_length_b 10.1780(13)
_cell_length_c 10.4361(12)
_cell_measurement_reflns_used 2858
_cell_measurement_temperature 296(2)
_cell_measurement_theta_max 25.10
_cell_measurement_theta_min 2.52
_cell_volume 802.73(18)
_computing_cell_refinement 'CrystalClear, Ver. 1.30 (Rigaku/MSC, 2001)'
_computing_data_collection 'CrystalClear, Ver. 1.30 (Rigaku/MSC, 2001)'
_computing_data_reduction 'CrystalStructure, Ver. 3.60 (Rigaku/MSC, 2004)'
_computing_molecular_graphics 'ORTEPII (Johnson, 1976)'
_computing_publication_material SHELXL97
_computing_structure_refinement 'SHELXL-2018/3 (Sheldrick, 2018)'
_computing_structure_solution 'SHELXS-97 (Sheldrick, 1990)'
_diffrn_ambient_temperature 296(2)
_diffrn_detector_area_resol_mean 7.31
_diffrn_measured_fraction_theta_full 0.996
_diffrn_measured_fraction_theta_max 0.984
_diffrn_measurement_device_type 'Rigaku Mercury'
_diffrn_measurement_method \w
_diffrn_radiation_type MoK\a
_diffrn_radiation_wavelength 0.71073
_diffrn_reflns_av_R_equivalents 0.0477
_diffrn_reflns_av_unetI/netI 0.0605
_diffrn_reflns_Laue_measured_fraction_full 0.996
_diffrn_reflns_Laue_measured_fraction_max 0.984
_diffrn_reflns_limit_h_max 13
_diffrn_reflns_limit_h_min -13
_diffrn_reflns_limit_k_max 14
_diffrn_reflns_limit_k_min -14
_diffrn_reflns_limit_l_max 14
_diffrn_reflns_limit_l_min -13
_diffrn_reflns_number 14287
_diffrn_reflns_point_group_measured_fraction_full 0.996
_diffrn_reflns_point_group_measured_fraction_max 0.984
_diffrn_reflns_theta_full 25.242
_diffrn_reflns_theta_max 29.554
_diffrn_reflns_theta_min 2.519
_exptl_absorpt_coefficient_mu 9.250
_exptl_absorpt_correction_T_max 0.207
_exptl_absorpt_correction_T_min 0.103
_exptl_absorpt_correction_type multi-scan
_exptl_absorpt_process_details 'Jacobson, R. (1998) Private communication'
_exptl_crystal_colour brown
_exptl_crystal_density_diffrn 2.271
_exptl_crystal_description block
_exptl_crystal_F_000 526
_exptl_crystal_size_max 0.232
_exptl_crystal_size_mid 0.144
_exptl_crystal_size_min 0.112
_refine_diff_density_max 0.621
_refine_diff_density_min -0.951
_refine_diff_density_rms 0.150
_refine_ls_extinction_method none
_refine_ls_goodness_of_fit_ref 1.003
_refine_ls_hydrogen_treatment mixed
_refine_ls_matrix_type full
_refine_ls_number_parameters 168
_refine_ls_number_reflns 4422
_refine_ls_number_restraints 2
_refine_ls_restrained_S_all 1.003
_refine_ls_R_factor_all 0.0650
_refine_ls_R_factor_gt 0.0351
_refine_ls_shift/su_max 0.001
_refine_ls_shift/su_mean 0.000
_refine_ls_structure_factor_coef Fsqd
_refine_ls_weighting_details 'w=1/[\s^2^(Fo^2^)+(0.0204P)^2^+0.5551P] where P=(Fo^2^+2Fc^2^)/3'
_refine_ls_weighting_scheme calc
_refine_ls_wR_factor_gt 0.0576
_refine_ls_wR_factor_ref 0.0645
_reflns_Friedel_coverage 0.000
_reflns_number_gt 3262
_reflns_number_total 4422
_reflns_threshold_expression 'I > 2\s(I)'
_cod_data_source_file c9dt02077b2.cif
_cod_data_source_block 6
_cod_depositor_comments 'Adding full bibliography for 7700373--7700378.cif.'
_cod_original_cell_volume 802.73(17)
_cod_database_code 7700377
_shelx_shelxl_version_number 2018/3
_shelx_space_group_comment
;
The symmetry employed for this shelxl refinement is uniquely defined
by the following loop, which should always be used as a source of
symmetry information in preference to the above space-group names.
They are only intended as comments.
;
_shelx_estimated_absorpt_t_min 0.139
_shelx_estimated_absorpt_t_max 0.303

loop_
_space_group_symop_operation_xyz
'x, y, z'
'-x, -y, -z'

loop_
_atom_site_label
_atom_site_type_symbol
_atom_site_fract_x
_atom_site_fract_y
_atom_site_fract_z
_atom_site_U_iso_or_equiv
_atom_site_adp_type
_atom_site_occupancy
_atom_site_site_symmetry_order
_atom_site_calc_flag
_atom_site_refinement_flags_posn
_atom_site_refinement_flags_adp
_atom_site_refinement_flags_occupancy
Se1 Se 0.27219(5) 0.39005(5) 0.62389(4) 0.02729(10) Uani 1 1 d . . .
Se2 Se 0.31569(4) 0.39936(5) 1.01750(4) 0.02425(10) Uani 1 1 d . . .
Se3 Se 0.37482(5) 0.76764(5) 0.96041(4) 0.02743(10) Uani 1 1 d . . .
Ge1 Ge 0.39727(4) 0.54173(4) 0.87994(4) 0.01643(9) Uani 1 1 d . . .
V1 V 0.34397(7) 0.86991(7) 0.53619(6) 0.01747(13) Uani 1 1 d . . .
O1 O 0.500000 1.000000 0.500000 0.0220(8) Uani 1 2 d S . P
N1 N 0.3065(4) 1.0607(4) 0.6626(3) 0.0238(7) Uani 1 1 d . . .
H1A H 0.389428 1.120919 0.753427 0.029 Uiso 1 1 calc R U .
H1B H 0.307393 1.121749 0.617870 0.029 Uiso 1 1 calc R U .
N2 N 0.1591(3) 0.7486(3) 0.6143(3) 0.0211(6) Uani 1 1 d . . .
H2A H 0.062064 0.675718 0.536486 0.025 Uiso 1 1 calc R U .
H2B H 0.196301 0.699340 0.658766 0.025 Uiso 1 1 calc R U .
N3 N 0.3195(4) 0.6364(4) 0.4165(3) 0.0271(7) Uani 1 1 d . . .
H3A H 0.397599 0.646047 0.381342 0.033 Uiso 1 1 calc R U .
H3B H 0.332703 0.593990 0.477823 0.033 Uiso 1 1 calc R U .
N4 N 0.1282(4) 0.7724(4) 0.3305(3) 0.0252(7) Uani 1 1 d . . .
H4A H 0.036078 0.748211 0.347003 0.030 Uiso 1 1 calc R U .
H4B H 0.140833 0.844108 0.296997 0.030 Uiso 1 1 calc R U .
N5 N 0.5300(3) 0.9119(4) 0.7326(3) 0.0220(7) Uani 1 1 d . . .
H5A H 0.593096 1.016909 0.788601 0.026 Uiso 1 1 calc R U .
H5B H 0.477359 0.874980 0.783405 0.026 Uiso 1 1 calc R U .
N6 N 0.8898(4) 1.1009(5) 0.8940(4) 0.0353(8) Uani 1 1 d D . .
C1 C 0.1440(4) 0.9935(5) 0.6741(4) 0.0254(8) Uani 1 1 d . . .
H1C H 0.052120 0.948541 0.578691 0.030 Uiso 1 1 calc R U .
H1D H 0.137323 1.076458 0.747288 0.030 Uiso 1 1 calc R U .
C2 C 0.1340(5) 0.8669(5) 0.7201(4) 0.0288(9) Uani 1 1 d . . .
H2C H 0.219141 0.914450 0.819861 0.035 Uiso 1 1 calc R U .
H2D H 0.025505 0.814792 0.720971 0.035 Uiso 1 1 calc R U .
C3 C 0.1507(5) 0.5322(5) 0.2916(4) 0.0302(9) Uani 1 1 d . . .
H3C H 0.067813 0.494017 0.328981 0.036 Uiso 1 1 calc R U .
H3D H 0.147785 0.440813 0.220028 0.036 Uiso 1 1 calc R U .
C4 C 0.1126(5) 0.6274(5) 0.2182(4) 0.0329(9) Uani 1 1 d . . .
H4C H 0.189713 0.657322 0.173376 0.039 Uiso 1 1 calc R U .
H4D H -0.000059 0.563376 0.140084 0.039 Uiso 1 1 calc R U .
C5 C 0.6438(5) 0.8454(5) 0.7183(4) 0.0291(9) Uani 1 1 d . . .
H5C H 0.672847 0.851609 0.636671 0.035 Uiso 1 1 calc R U .
H5D H 0.586598 0.733975 0.694539 0.035 Uiso 1 1 calc R U .
C6 C 0.8006(5) 0.9324(5) 0.8582(4) 0.0321(9) Uani 1 1 d . . .
H6A H 0.772838 0.923644 0.939683 0.038 Uiso 1 1 calc R U .
H6B H 0.871682 0.885120 0.844981 0.038 Uiso 1 1 calc R U .
H6D H 0.9998(15) 1.149(5) 0.944(4) 0.046(13) Uiso 1 1 d D . .
H6C H 0.851(6) 1.156(5) 0.946(5) 0.065(17) Uiso 1 1 d D . .

loop_
_atom_site_aniso_label
_atom_site_aniso_U_11
_atom_site_aniso_U_22
_atom_site_aniso_U_33
_atom_site_aniso_U_23
_atom_site_aniso_U_13
_atom_site_aniso_U_12
Se1 0.0303(2) 0.0256(2) 0.01728(18) 0.00775(16) 0.00543(16) 0.01003(17)
Se2 0.01643(17) 0.0317(2) 0.0333(2) 0.02354(19) 0.01281(16) 0.01089(16)
Se3 0.0408(2) 0.0263(2) 0.0270(2) 0.01513(18) 0.01654(18) 0.02369(19)
Ge1 0.01678(17) 0.0171(2) 0.01667(18) 0.00946(16) 0.00614(14) 0.00847(15)
V1 0.0169(3) 0.0188(3) 0.0187(3) 0.0110(3) 0.0086(2) 0.0079(2)
O1 0.0209(17) 0.028(2) 0.0232(18) 0.0162(17) 0.0130(15) 0.0117(16)
N1 0.0265(16) 0.0205(17) 0.0276(17) 0.0141(14) 0.0107(13) 0.0121(14)
N2 0.0220(15) 0.0213(17) 0.0231(16) 0.0128(14) 0.0107(13) 0.0107(13)
N3 0.0294(17) 0.0236(18) 0.0277(17) 0.0109(15) 0.0139(14) 0.0119(14)
N4 0.0225(15) 0.0280(19) 0.0235(16) 0.0145(15) 0.0084(13) 0.0092(14)
N5 0.0183(14) 0.0259(18) 0.0232(16) 0.0133(14) 0.0073(13) 0.0112(13)
N6 0.0205(18) 0.044(2) 0.037(2) 0.0231(19) 0.0092(16) 0.0098(17)
C1 0.0250(19) 0.027(2) 0.027(2) 0.0107(17) 0.0120(16) 0.0171(17)
C2 0.031(2) 0.036(2) 0.025(2) 0.0159(19) 0.0170(17) 0.0182(19)
C3 0.032(2) 0.022(2) 0.031(2) 0.0094(18) 0.0176(18) 0.0070(17)
C4 0.034(2) 0.036(2) 0.020(2) 0.0090(19) 0.0090(17) 0.0127(19)
C5 0.033(2) 0.031(2) 0.031(2) 0.0155(19) 0.0165(18) 0.0215(19)
C6 0.030(2) 0.048(3) 0.038(2) 0.028(2) 0.0183(19) 0.029(2)

loop_
_atom_type_symbol
_atom_type_description
_atom_type_scat_dispersion_real
_atom_type_scat_dispersion_imag
_atom_type_scat_source
C C 0.0033 0.0016 'International Tables Vol C Tables 4.2.6.8 and 6.1.1.4'
H H 0.0000 0.0000 'International Tables Vol C Tables 4.2.6.8 and 6.1.1.4'
N N 0.0061 0.0033 'International Tables Vol C Tables 4.2.6.8 and 6.1.1.4'
O O 0.0106 0.0060 'International Tables Vol C Tables 4.2.6.8 and 6.1.1.4'
V V 0.3005 0.5294 'International Tables Vol C Tables 4.2.6.8 and 6.1.1.4'
Ge Ge 0.1547 1.8001 'International Tables Vol C Tables 4.2.6.8 and 6.1.1.4'
Se Se -0.0929 2.2259 'International Tables Vol C Tables 4.2.6.8 and 6.1.1.4'

loop_
_geom_angle_atom_site_label_1
_geom_angle_atom_site_label_2
_geom_angle_atom_site_label_3
_geom_angle
_geom_angle_site_symmetry_1
_geom_angle_site_symmetry_3
Ge1 Se2 Ge1 86.692(17) 2_667 .
Se3 Ge1 Se1 113.79(2) . .
Se3 Ge1 Se2 111.38(2) . 2_667
Se1 Ge1 Se2 111.53(2) . 2_667
Se3 Ge1 Se2 109.85(2) . .
Se1 Ge1 Se2 115.28(2) . .
Se2 Ge1 Se2 93.309(17) 2_667 .
O1 V1 N5 91.69(8) . .
O1 V1 N1 92.46(8) . .
N5 V1 N1 91.98(12) . .
O1 V1 N4 98.65(8) . .
N5 V1 N4 166.95(12) . .
N1 V1 N4 95.49(12) . .
O1 V1 N3 103.87(8) . .
N5 V1 N3 89.91(12) . .
N1 V1 N3 163.51(11) . .
N4 V1 N3 79.93(12) . .
O1 V1 N2 169.67(8) . .
N5 V1 N2 85.43(11) . .
N1 V1 N2 77.75(11) . .
N4 V1 N2 85.71(11) . .
N3 V1 N2 86.07(11) . .
V1 O1 V1 180.0 . 2_676
C1 N1 V1 110.0(2) . .
C1 N1 H1A 109.7 . .
V1 N1 H1A 109.7 . .
C1 N1 H1B 109.7 . .
V1 N1 H1B 109.7 . .
H1A N1 H1B 108.2 . .
C2 N2 V1 110.0(2) . .
C2 N2 H2A 109.7 . .
V1 N2 H2A 109.7 . .
C2 N2 H2B 109.7 . .
V1 N2 H2B 109.7 . .
H2A N2 H2B 108.2 . .
C3 N3 V1 108.5(2) . .
C3 N3 H3A 110.0 . .
V1 N3 H3A 110.0 . .
C3 N3 H3B 110.0 . .
V1 N3 H3B 110.0 . .
H3A N3 H3B 108.4 . .
C4 N4 V1 108.9(2) . .
C4 N4 H4A 109.9 . .
V1 N4 H4A 109.9 . .
C4 N4 H4B 109.9 . .
V1 N4 H4B 109.9 . .
H4A N4 H4B 108.3 . .
C5 N5 V1 119.6(2) . .
C5 N5 H5A 107.4 . .
V1 N5 H5A 107.4 . .
C5 N5 H5B 107.4 . .
V1 N5 H5B 107.4 . .
H5A N5 H5B 107.0 . .
C6 N6 H6D 115(3) . .
C6 N6 H6C 111(3) . .
H6D N6 H6C 108(4) . .
N1 C1 C2 107.7(3) . .
N1 C1 H1C 110.2 . .
C2 C1 H1C 110.2 . .
N1 C1 H1D 110.2 . .
C2 C1 H1D 110.2 . .
H1C C1 H1D 108.5 . .
N2 C2 C1 109.5(3) . .
N2 C2 H2C 109.8 . .
C1 C2 H2C 109.8 . .
N2 C2 H2D 109.8 . .
C1 C2 H2D 109.8 . .
H2C C2 H2D 108.2 . .
N3 C3 C4 108.4(3) . .
N3 C3 H3C 110.0 . .
C4 C3 H3C 110.0 . .
N3 C3 H3D 110.0 . .
C4 C3 H3D 110.0 . .
H3C C3 H3D 108.4 . .
N4 C4 C3 109.7(3) . .
N4 C4 H4C 109.7 . .
C3 C4 H4C 109.7 . .
N4 C4 H4D 109.7 . .
C3 C4 H4D 109.7 . .
H4C C4 H4D 108.2 . .
N5 C5 C6 112.0(3) . .
N5 C5 H5C 109.2 . .
C6 C5 H5C 109.2 . .
N5 C5 H5D 109.2 . .
C6 C5 H5D 109.2 . .
H5C C5 H5D 107.9 . .
N6 C6 C5 109.7(3) . .
N6 C6 H6A 109.7 . .
C5 C6 H6A 109.7 . .
N6 C6 H6B 109.7 . .
C5 C6 H6B 109.7 . .
H6A C6 H6B 108.2 . .

loop_
_geom_bond_atom_site_label_1
_geom_bond_atom_site_label_2
_geom_bond_distance
_geom_bond_site_symmetry_2
Se1 Ge1 2.3103(6) .
Se2 Ge1 2.4138(6) 2_667
Se2 Ge1 2.4161(5) .
Se3 Ge1 2.2845(6) .
V1 O1 1.7990(6) .
V1 N5 2.142(3) .
V1 N1 2.166(3) .
V1 N4 2.175(3) .
V1 N3 2.186(3) .
V1 N2 2.239(3) .
N1 C1 1.488(4) .
N1 H1A 0.8900 .
N1 H1B 0.8900 .
N2 C2 1.481(5) .
N2 H2A 0.8900 .
N2 H2B 0.8900 .
N3 C3 1.485(5) .
N3 H3A 0.8900 .
N3 H3B 0.8900 .
N4 C4 1.482(5) .
N4 H4A 0.8900 .
N4 H4B 0.8900 .
N5 C5 1.478(4) .
N5 H5A 0.8900 .
N5 H5B 0.8900 .
N6 C6 1.469(5) .
N6 H6D 0.886(10) .
N6 H6C 0.891(10) .
C1 C2 1.496(5) .
C1 H1C 0.9700 .
C1 H1D 0.9700 .
C2 H2C 0.9700 .
C2 H2D 0.9700 .
C3 C4 1.504(5) .
C3 H3C 0.9700 .
C3 H3D 0.9700 .
C4 H4C 0.9700 .
C4 H4D 0.9700 .
C5 C6 1.498(5) .
C5 H5C 0.9700 .
C5 H5D 0.9700 .
C6 H6A 0.9700 .
C6 H6B 0.9700 .

loop_
_geom_hbond_atom_site_label_D
_geom_hbond_atom_site_label_H
_geom_hbond_atom_site_label_A
_geom_hbond_distance_DH
_geom_hbond_distance_HA
_geom_hbond_distance_DA
_geom_hbond_angle_DHA
_geom_hbond_site_symmetry_A
_geom_hbond_publ_flag
N1 H1A Se3 0.89 2.80 3.666(3) 164.8 2_677 yes
N1 H1B Se1 0.89 2.85 3.623(3) 145.8 1_565 yes
N2 H2A Se1 0.89 2.89 3.647(3) 143.9 2_566 yes
N2 H2B Se3 0.89 2.89 3.590(3) 136.8 . yes
N3 H3B Se1 0.89 2.93 3.791(3) 163.2 . yes
N4 H4A Se1 0.89 2.87 3.752(3) 169.3 2_566 yes
N4 H4B N6 0.89 2.22 3.020(5) 149.1 2_676 yes
N5 H5A Se3 0.89 2.67 3.363(3) 135.5 2_677 yes
N5 H5A N6 0.89 2.43 2.893(4) 112.6 . yes
N5 H5B Se3 0.89 2.64 3.517(3) 169.1 . yes
N6 H6D Se2 0.886(10) 2.83(2) 3.607(3) 147(4) 1_665 yes
N6 H6C Se3 0.891(10) 2.80(2) 3.651(4) 160(4) 2_677 yes
